data_7021393
loop_
_publ_author_name
'Li, Meng'
'Hong, Jianquan'
'Chen, Zhenxia'
'Zhou, Xigeng'
'Zhang, Lixin'

_publ_section_title
;
 Synthesis, structure and reactivity of dinuclear rare earth metal
 bis(o-aminobenzyl) complexes bearing a 1,4-phenylenediamidinate
 co-ligand.
;
_journal_issue 23
_journal_name_full 'Dalton transactions (Cambridge, England : 2003)'
_journal_page_first 8288
_journal_page_last 8297
_journal_paper_doi 10.1039/c3dt33040k
_journal_volume 42
_journal_year 2013
_chemical_formula_sum 'C128 H156 Lu2 N12 O6'
_chemical_formula_weight 2308.58
_chemical_name_systematic
;
?
;
_space_group_crystal_system monoclinic
_space_group_IT_number 15
_space_group_name_Hall '-C 2yc'
_space_group_name_H-M_alt 'C 1 2/c 1'
_symmetry_space_group_name_Hall '-C 2yc'
_symmetry_space_group_name_H-M 'C 1 2/c 1'
_atom_sites_solution_hydrogens geom
_atom_sites_solution_primary direct
_atom_sites_solution_secondary difmap
_audit_creation_method SHELXL-2013
_cell_angle_alpha 90
_cell_angle_beta 93.747(5)
_cell_angle_gamma 90
_cell_formula_units_Z 4
_cell_length_a 19.567(8)
_cell_length_b 42.621(16)
_cell_length_c 15.651(6)
_cell_measurement_reflns_used 916
_cell_measurement_temperature 293(2)
_cell_measurement_theta_max 24.403
_cell_measurement_theta_min 2.241
_cell_volume 13024(9)
_computing_cell_refinement 'Bruker SMART'
_computing_data_collection 'Bruker SMART'
_computing_data_reduction 'Bruker SHELXTL'
_computing_molecular_graphics 'Bruker SHELXTL'
_computing_publication_material 'Bruker SHELXTL'
_computing_structure_refinement 'SHELXL-2013 (Sheldrick, 2013)'
_computing_structure_solution 'Bruker SHELXTL'
_diffrn_ambient_temperature 293(2)
_diffrn_measured_fraction_theta_full 0.967
_diffrn_measured_fraction_theta_max 0.996
_diffrn_measurement_device_type 'CCD area detector'
_diffrn_measurement_method 'phi and omega scans'
_diffrn_radiation_type MoK\a
_diffrn_radiation_wavelength 0.71073
_diffrn_reflns_av_R_equivalents 0.0638
_diffrn_reflns_av_unetI/netI 0.1028
_diffrn_reflns_Laue_measured_fraction_full 0.967
_diffrn_reflns_Laue_measured_fraction_max 0.996
_diffrn_reflns_limit_h_max 11
_diffrn_reflns_limit_h_min -23
_diffrn_reflns_limit_k_max 50
_diffrn_reflns_limit_k_min -50
_diffrn_reflns_limit_l_max 18
_diffrn_reflns_limit_l_min -17
_diffrn_reflns_number 26920
_diffrn_reflns_point_group_measured_fraction_full 0.967
_diffrn_reflns_point_group_measured_fraction_max 0.996
_diffrn_reflns_theta_full 25.242
_diffrn_reflns_theta_max 25.000
_diffrn_reflns_theta_min 1.617
_exptl_absorpt_coefficient_mu 1.560
_exptl_absorpt_correction_type none
_exptl_crystal_colour colorless
_exptl_crystal_density_diffrn 1.177
_exptl_crystal_description rod
_exptl_crystal_F_000 4792
_exptl_crystal_size_max 0.200
_exptl_crystal_size_mid 0.100
_exptl_crystal_size_min 0.050
_platon_squeeze_details
;
The disordered solvents within the void were not crystallographically
well defined.
The SQUEEZE routine of the program PLATON was used
in order to eliminate the contribution of disordered solvents molecules,
thereby a final model based only on the ordered part of the crystal structure
was obtained.
The SQUEEZE routine suggested that a total potential solvent area volume
of 2238.8 Ang^3^, and a void electron population of 387 per cell.
Because the solvent involved in the recrystallization is toluene,
the amount of the disordered solvent was 8 per cell suggested by electron count.
The overall formula should be (C128H156Lu2N12O6).2(C7H8), considering the
contribution of solvent.
;
_refine_diff_density_max 1.205
_refine_diff_density_min -0.700
_refine_diff_density_rms 0.094
_refine_ls_extinction_method none
_refine_ls_goodness_of_fit_ref 1.003
_refine_ls_hydrogen_treatment constr
_refine_ls_matrix_type full
_refine_ls_number_parameters 607
_refine_ls_number_reflns 11421
_refine_ls_number_restraints 48
_refine_ls_restrained_S_all 1.013
_refine_ls_R_factor_all 0.0986
_refine_ls_R_factor_gt 0.0513
_refine_ls_shift/su_max 0.001
_refine_ls_shift/su_mean 0.000
_refine_ls_structure_factor_coef Fsqd
_refine_ls_weighting_details
;
w=1/[\s^2^(Fo^2^)+(0.0416P)^2^]
where P=(Fo^2^+2Fc^2^)/3
;
_refine_ls_weighting_scheme calc
_refine_ls_wR_factor_gt 0.1034
_refine_ls_wR_factor_ref 0.1112
_reflns_Friedel_coverage 0.000
_reflns_number_gt 6613
_reflns_number_total 11421
_reflns_threshold_expression 'I > 2\s(I)'
_cod_data_source_file c3dt33040k.txt
_cod_data_source_block a01231c
_cod_original_cell_volume 13025(9)
_cod_database_code 7021393
_shelx_space_group_comment
;
The symmetry employed for this shelxl refinement is uniquely defined
by the following loop, which should always be used as a source of
symmetry information in preference to the above space-group names.
They are only intended as comments.
;
_shelx_estimated_absorpt_t_min 0.746
_shelx_estimated_absorpt_t_max 0.926
_shelxl_version_number 2013-2

loop_
_space_group_symop_operation_xyz
'x, y, z'
'-x, y, -z+1/2'
'x+1/2, y+1/2, z'
'-x+1/2, y+1/2, -z+1/2'
'-x, -y, -z'
'x, -y, z-1/2'
'-x+1/2, -y+1/2, -z'
'x+1/2, -y+1/2, z-1/2'

loop_
_atom_site_label
_atom_site_type_symbol
_atom_site_fract_x
_atom_site_fract_y
_atom_site_fract_z
_atom_site_U_iso_or_equiv
_atom_site_adp_type
_atom_site_occupancy
_atom_site_site_symmetry_order
_atom_site_calc_flag
_atom_site_refinement_flags_posn
_atom_site_refinement_flags_adp
Lu1 Lu 0.73840(2) 0.12104(2) 0.06491(2) 0.04328(10) Uani 1 1 d . .
N1 N 0.6349(3) 0.14639(11) 0.0955(3) 0.0438(13) Uani 1 1 d . .
N2 N 0.6631(2) 0.09973(11) 0.1548(3) 0.0398(12) Uani 1 1 d . .
N3 N 0.8589(3) 0.12328(14) 0.0915(4) 0.0633(16) Uani 1 1 d . .
N4 N 0.7655(3) 0.06871(12) 0.0218(4) 0.0537(15) Uani 1 1 d . .
N5 N 0.9094(4) 0.17791(18) 0.3801(5) 0.098(2) Uani 1 1 d . .
N6 N 0.6617(6) 0.0696(2) -0.2850(5) 0.122(3) Uani 1 1 d . .
O1 O 0.7524(3) 0.16495(11) -0.0238(3) 0.0664(14) Uani 1 1 d . .
O2 O 0.7122(3) 0.10264(11) -0.0671(3) 0.0638(14) Uani 1 1 d . .
O3 O 0.7926(2) 0.15128(11) 0.1701(3) 0.0594(13) Uani 1 1 d . .
C1 C 0.8526(4) 0.14259(17) 0.1533(5) 0.0576(19) Uani 1 1 d . .
C2 C 0.9130(4) 0.15670(18) 0.2028(5) 0.077(2) Uani 1 1 d . .
H2A H 0.9224 0.1445 0.2545 0.092 Uiso 1 1 calc R U
H2B H 0.9526 0.1549 0.1689 0.092 Uiso 1 1 calc R U
C3 C 0.9054(3) 0.19004(12) 0.2274(5) 0.077(2) Uani 1 1 d G .
C4 C 0.9019(3) 0.21171(19) 0.1608(3) 0.097(3) Uani 1 1 d G .
H4 H 0.9027 0.2049 0.1045 0.116 Uiso 1 1 calc R U
C5 C 0.8973(3) 0.24356(17) 0.1786(5) 0.114(4) Uani 1 1 d G U
H5 H 0.8949 0.2581 0.1341 0.137 Uiso 1 1 calc R U
C6 C 0.8961(3) 0.25375(11) 0.2628(6) 0.132(4) Uani 1 1 d G .
H6 H 0.8930 0.2751 0.2747 0.158 Uiso 1 1 calc R U
C7 C 0.8996(3) 0.23209(17) 0.3294(4) 0.121(4) Uani 1 1 d G .
H7 H 0.8988 0.2389 0.3857 0.145 Uiso 1 1 calc R U
C8 C 0.9042(3) 0.20023(15) 0.3116(4) 0.079(2) Uani 1 1 d G .
C9 C 0.9393(6) 0.1884(3) 0.4664(6) 0.145(5) Uani 1 1 d . .
H9A H 0.9817 0.1992 0.4598 0.218 Uiso 1 1 calc R U
H9B H 0.9475 0.1704 0.5026 0.218 Uiso 1 1 calc R U
H9C H 0.9077 0.2022 0.4919 0.218 Uiso 1 1 calc R U
C10 C 0.8462(6) 0.1602(2) 0.3893(6) 0.118(4) Uani 1 1 d . .
H10A H 0.8277 0.1536 0.3339 0.176 Uiso 1 1 calc R U
H10B H 0.8135 0.1732 0.4155 0.176 Uiso 1 1 calc R U
H10C H 0.8559 0.1421 0.4246 0.176 Uiso 1 1 calc R U
C11 C 0.9215(2) 0.10989(13) 0.0694(4) 0.068(2) Uani 1 1 d G .
C12 C 0.9568(3) 0.09006(14) 0.1274(3) 0.096(3) Uani 1 1 d G .
H12 H 0.9409 0.0869 0.1814 0.116 Uiso 1 1 calc R U
C13 C 1.0159(3) 0.07495(14) 0.1046(5) 0.123(4) Uani 1 1 d G .
H13 H 1.0395 0.0617 0.1434 0.147 Uiso 1 1 calc R U
C14 C 1.0397(2) 0.07966(16) 0.0238(6) 0.131(5) Uani 1 1 d G .
H14 H 1.0792 0.0695 0.0085 0.157 Uiso 1 1 calc R U
C15 C 1.0044(4) 0.09949(18) -0.0342(4) 0.136(4) Uani 1 1 d G .
H15 H 1.0203 0.1026 -0.0882 0.163 Uiso 1 1 calc R U
C16 C 0.9453(3) 0.11460(14) -0.0114(4) 0.100(3) Uani 1 1 d G .
H16 H 0.9217 0.1279 -0.0501 0.120 Uiso 1 1 calc R U
C17 C 0.7412(4) 0.07572(16) -0.0568(4) 0.0520(18) Uani 1 1 d . .
C18 C 0.8004(3) 0.03957(10) 0.0465(3) 0.061(2) Uani 1 1 d G .
C19 C 0.7693(3) 0.01961(13) 0.1026(4) 0.090(3) Uani 1 1 d G .
H19 H 0.7265 0.0245 0.1212 0.108 Uiso 1 1 calc R U
C20 C 0.8024(4) -0.00773(13) 0.1307(4) 0.132(4) Uani 1 1 d G .
H20 H 0.7816 -0.0211 0.1682 0.158 Uiso 1 1 calc R U
C21 C 0.8664(4) -0.01510(12) 0.1029(4) 0.136(4) Uani 1 1 d G .
H21 H 0.8885 -0.0334 0.1217 0.163 Uiso 1 1 calc R U
C22 C 0.8975(3) 0.00486(15) 0.0468(4) 0.122(4) Uani 1 1 d G .
H22 H 0.9403 -0.0001 0.0282 0.146 Uiso 1 1 calc R U
C23 C 0.8644(3) 0.03220(13) 0.0186(3) 0.087(3) Uani 1 1 d G .
H23 H 0.8852 0.0456 -0.0189 0.104 Uiso 1 1 calc R U
C24 C 0.7443(4) 0.05530(17) -0.1360(5) 0.075(2) Uani 1 1 d . .
H24A H 0.7740 0.0375 -0.1226 0.091 Uiso 1 1 calc R U
H24B H 0.6989 0.0473 -0.1519 0.091 Uiso 1 1 calc R U
C25 C 0.7699(4) 0.07241(13) -0.2095(4) 0.084(3) Uani 1 1 d G .
C26 C 0.8387(4) 0.08074(17) -0.2048(4) 0.134(4) Uani 1 1 d G .
H26 H 0.8668 0.0754 -0.1567 0.161 Uiso 1 1 calc R U
C27 C 0.8656(4) 0.09701(19) -0.2719(6) 0.164(5) Uani 1 1 d G U
H27 H 0.9117 0.1026 -0.2687 0.196 Uiso 1 1 calc R U
C28 C 0.8237(5) 0.10494(16) -0.3437(4) 0.160(5) Uani 1 1 d G U
H28 H 0.8416 0.1158 -0.3886 0.192 Uiso 1 1 calc R U
C29 C 0.7548(5) 0.09660(17) -0.3485(4) 0.141(5) Uani 1 1 d G .
H29 H 0.7268 0.1019 -0.3966 0.169 Uiso 1 1 calc R U
C30 C 0.7280(3) 0.08034(16) -0.2814(5) 0.103(3) Uani 1 1 d G .
C31 C 0.6171(6) 0.0881(3) -0.2370(7) 0.157(5) Uani 1 1 d . U
H31A H 0.6386 0.0922 -0.1812 0.235 Uiso 1 1 calc R U
H31B H 0.5750 0.0770 -0.2313 0.235 Uiso 1 1 calc R U
H31C H 0.6077 0.1076 -0.2661 0.235 Uiso 1 1 calc R U
C32 C 0.6322(6) 0.0625(3) -0.3713(7) 0.162(5) Uani 1 1 d . U
H32A H 0.6642 0.0502 -0.4012 0.243 Uiso 1 1 calc R U
H32B H 0.6228 0.0817 -0.4018 0.243 Uiso 1 1 calc R U
H32C H 0.5905 0.0509 -0.3674 0.243 Uiso 1 1 calc R U
C33 C 0.5972(2) 0.17510(8) 0.0864(3) 0.0482(17) Uani 1 1 d G .
C34 C 0.5575(3) 0.18037(11) 0.0109(3) 0.061(2) Uani 1 1 d G .
C35 C 0.5250(2) 0.20909(14) -0.0029(3) 0.080(3) Uani 1 1 d G .
H35 H 0.4984 0.2126 -0.0535 0.097 Uiso 1 1 calc R U
C36 C 0.5322(3) 0.23254(10) 0.0587(4) 0.092(3) Uani 1 1 d G .
H36 H 0.5105 0.2518 0.0494 0.110 Uiso 1 1 calc R U
C37 C 0.5720(3) 0.22727(9) 0.1342(3) 0.083(3) Uani 1 1 d G .
H37 H 0.5768 0.2430 0.1755 0.100 Uiso 1 1 calc R U
C38 C 0.6045(2) 0.19855(11) 0.1481(2) 0.0552(19) Uani 1 1 d G .
C39 C 0.6498(4) 0.19474(15) 0.2350(4) 0.0594(19) Uani 1 1 d . .
H39A H 0.6660 0.1730 0.2384 0.071 Uiso 1 1 calc R U
C40 C 0.6089(4) 0.20100(18) 0.3133(4) 0.087(3) Uani 1 1 d . .
H40A H 0.5698 0.1873 0.3119 0.130 Uiso 1 1 calc R U
H40B H 0.5938 0.2224 0.3127 0.130 Uiso 1 1 calc R U
H40C H 0.6373 0.1971 0.3646 0.130 Uiso 1 1 calc R U
C41 C 0.7127(4) 0.21610(18) 0.2371(5) 0.082(2) Uani 1 1 d . .
H41A H 0.7393 0.2133 0.2904 0.123 Uiso 1 1 calc R U
H41B H 0.6983 0.2376 0.2318 0.123 Uiso 1 1 calc R U
H41C H 0.7401 0.2108 0.1905 0.123 Uiso 1 1 calc R U
C42 C 0.5476(5) 0.1558(2) -0.0556(6) 0.099(3) Uani 1 1 d . .
H42A H 0.5712 0.1370 -0.0332 0.119 Uiso 1 1 calc R U
C43 C 0.4771(6) 0.1471(3) -0.0759(7) 0.171(5) Uani 1 1 d . U
H43A H 0.4750 0.1311 -0.1190 0.257 Uiso 1 1 calc R U
H43B H 0.4518 0.1652 -0.0968 0.257 Uiso 1 1 calc R U
H43C H 0.4575 0.1394 -0.0253 0.257 Uiso 1 1 calc R U
C44 C 0.5805(5) 0.1649(2) -0.1350(7) 0.130(4) Uani 1 1 d . .
H44A H 0.6279 0.1696 -0.1214 0.194 Uiso 1 1 calc R U
H44B H 0.5579 0.1831 -0.1596 0.194 Uiso 1 1 calc R U
H44C H 0.5768 0.1479 -0.1753 0.194 Uiso 1 1 calc R U
C45 C 0.6466(3) 0.07124(14) 0.1952(4) 0.0448(16) Uani 1 1 d . .
C46 C 0.6841(4) 0.06219(16) 0.2706(4) 0.0568(19) Uani 1 1 d . .
C47 C 0.6740(4) 0.03317(19) 0.3043(5) 0.076(2) Uani 1 1 d . .
H47A H 0.7008 0.0273 0.3529 0.091 Uiso 1 1 calc R U
C48 C 0.6276(5) 0.0127(2) 0.2712(6) 0.095(3) Uani 1 1 d . .
H48A H 0.6217 -0.0067 0.2969 0.114 Uiso 1 1 calc R U
C49 C 0.5883(4) 0.02116(17) 0.1974(6) 0.083(3) Uani 1 1 d . .
H49A H 0.5554 0.0072 0.1747 0.100 Uiso 1 1 calc R U
C50 C 0.5966(4) 0.05064(15) 0.1551(5) 0.056(2) Uani 1 1 d . .
C51 C 0.5552(4) 0.05826(17) 0.0707(5) 0.062(2) Uani 1 1 d . .
H51A H 0.5618 0.0806 0.0585 0.074 Uiso 1 1 calc R U
C52 C 0.4788(4) 0.05281(18) 0.0766(5) 0.083(3) Uani 1 1 d . .
H52A H 0.4625 0.0655 0.1218 0.125 Uiso 1 1 calc R U
H52B H 0.4707 0.0311 0.0885 0.125 Uiso 1 1 calc R U
H52C H 0.4549 0.0585 0.0233 0.125 Uiso 1 1 calc R U
C53 C 0.5813(4) 0.0395(2) -0.0043(5) 0.099(3) Uani 1 1 d . .
H53A H 0.6297 0.0428 -0.0067 0.149 Uiso 1 1 calc R U
H53B H 0.5581 0.0465 -0.0569 0.149 Uiso 1 1 calc R U
H53C H 0.5725 0.0176 0.0038 0.149 Uiso 1 1 calc R U
C54 C 0.7371(4) 0.08362(19) 0.3101(4) 0.065(2) Uani 1 1 d . .
H54A H 0.7275 0.1048 0.2883 0.078 Uiso 1 1 calc R U
C55 C 0.7332(5) 0.0843(2) 0.4057(5) 0.118(4) Uani 1 1 d . .
H55A H 0.6885 0.0911 0.4194 0.178 Uiso 1 1 calc R U
H55B H 0.7670 0.0985 0.4303 0.178 Uiso 1 1 calc R U
H55C H 0.7418 0.0636 0.4284 0.178 Uiso 1 1 calc R U
C56 C 0.8066(4) 0.0740(2) 0.2830(6) 0.101(3) Uani 1 1 d . .
H56A H 0.8060 0.0736 0.2217 0.151 Uiso 1 1 calc R U
H56B H 0.8177 0.0535 0.3051 0.151 Uiso 1 1 calc R U
H56C H 0.8404 0.0888 0.3051 0.151 Uiso 1 1 calc R U
C57 C 0.6185(3) 0.12362(15) 0.1498(4) 0.0417(14) Uani 1 1 d . .
C58 C 0.5570(3) 0.12486(12) 0.2009(4) 0.0367(14) Uani 1 1 d . .
C59 C 0.4913(3) 0.12535(14) 0.1616(4) 0.0444(16) Uani 1 1 d . .
H59A H 0.4852 0.1263 0.1022 0.053 Uiso 1 1 calc R U
C60 C 0.4350(3) 0.12437(14) 0.2101(4) 0.0477(16) Uani 1 1 d . .
H60A H 0.3913 0.1234 0.1831 0.057 Uiso 1 1 calc R U
C61 C 0.7510(4) 0.19727(17) 0.0030(5) 0.082(3) Uani 1 1 d . .
H61A H 0.7756 0.1999 0.0584 0.098 Uiso 1 1 calc R U
H61B H 0.7041 0.2043 0.0071 0.098 Uiso 1 1 calc R U
C62 C 0.7846(6) 0.2152(2) -0.0635(6) 0.124(4) Uani 1 1 d . U
H62A H 0.7532 0.2307 -0.0892 0.149 Uiso 1 1 calc R U
H62B H 0.8246 0.2260 -0.0384 0.149 Uiso 1 1 calc R U
C63 C 0.8038(7) 0.1936(3) -0.1263(8) 0.183(5) Uani 1 1 d . U
H63A H 0.8533 0.1931 -0.1273 0.219 Uiso 1 1 calc R U
H63B H 0.7850 0.2002 -0.1823 0.219 Uiso 1 1 calc R U
C64 C 0.7785(5) 0.16286(19) -0.1065(5) 0.097(3) Uani 1 1 d . .
H64A H 0.7426 0.1566 -0.1487 0.116 Uiso 1 1 calc R U
H64B H 0.8152 0.1475 -0.1063 0.116 Uiso 1 1 calc R U

loop_
_atom_site_aniso_label
_atom_site_aniso_U_11
_atom_site_aniso_U_22
_atom_site_aniso_U_33
_atom_site_aniso_U_23
_atom_site_aniso_U_13
_atom_site_aniso_U_12
Lu1 0.03418(15) 0.04802(15) 0.04794(16) -0.00369(17) 0.00503(11) -0.00257(18)
N1 0.038(3) 0.038(3) 0.057(3) -0.002(3) 0.008(3) -0.001(3)
N2 0.037(3) 0.039(3) 0.044(3) 0.004(2) 0.008(3) 0.003(3)
N3 0.031(3) 0.085(4) 0.074(4) -0.029(4) 0.005(3) 0.001(3)
N4 0.047(4) 0.049(3) 0.066(4) -0.004(3) 0.015(3) 0.001(3)
N5 0.080(6) 0.097(6) 0.117(7) -0.028(5) 0.005(5) -0.007(5)
N6 0.162(10) 0.117(7) 0.079(6) -0.023(5) -0.048(6) -0.001(7)
O1 0.081(4) 0.058(3) 0.063(3) 0.002(3) 0.024(3) -0.010(3)
O2 0.084(4) 0.054(3) 0.051(3) -0.008(2) -0.010(3) 0.010(3)
O3 0.030(3) 0.079(3) 0.069(3) -0.027(2) 0.004(2) -0.004(2)
C1 0.038(4) 0.067(5) 0.067(5) -0.015(4) -0.006(4) -0.008(4)
C2 0.038(5) 0.104(6) 0.087(6) -0.039(5) -0.009(4) 0.005(4)
C3 0.042(5) 0.104(7) 0.084(6) -0.044(6) -0.004(5) -0.009(5)
C4 0.076(7) 0.114(8) 0.100(7) -0.017(6) -0.003(6) -0.026(6)
C5 0.112(6) 0.115(6) 0.115(5) -0.011(5) 0.005(5) -0.016(5)
C6 0.116(9) 0.079(7) 0.201(13) -0.003(8) 0.023(9) -0.037(7)
C7 0.109(9) 0.102(8) 0.153(10) -0.067(8) 0.019(7) -0.039(7)
C8 0.049(5) 0.082(6) 0.106(7) -0.015(6) 0.000(5) -0.010(5)
C9 0.157(11) 0.185(11) 0.087(7) -0.042(7) -0.039(7) -0.006(9)
C10 0.144(11) 0.113(8) 0.095(7) 0.004(6) 0.004(7) -0.015(8)
C11 0.039(5) 0.082(6) 0.082(6) -0.024(4) 0.003(4) -0.007(4)
C12 0.058(6) 0.117(8) 0.112(7) -0.026(6) -0.011(6) 0.030(6)
C13 0.060(7) 0.136(9) 0.168(11) -0.057(8) -0.032(7) 0.031(6)
C14 0.047(6) 0.156(11) 0.190(13) -0.074(10) 0.015(8) 0.010(7)
C15 0.074(8) 0.177(12) 0.160(11) -0.040(9) 0.034(8) 0.018(8)
C16 0.075(7) 0.120(8) 0.108(7) -0.022(6) 0.024(6) 0.007(6)
C17 0.058(5) 0.049(4) 0.049(4) -0.003(4) 0.002(4) -0.009(4)
C18 0.061(5) 0.049(4) 0.070(5) -0.010(4) -0.002(4) 0.011(4)
C19 0.087(7) 0.068(5) 0.120(7) 0.022(5) 0.039(6) 0.019(5)
C20 0.135(10) 0.079(7) 0.182(11) 0.036(7) 0.019(9) 0.042(7)
C21 0.136(11) 0.097(8) 0.174(11) 0.033(8) 0.012(9) 0.052(8)
C22 0.105(9) 0.094(7) 0.167(11) 0.010(7) 0.009(8) 0.055(7)
C23 0.074(6) 0.076(6) 0.112(7) -0.002(5) 0.020(6) 0.019(5)
C24 0.086(7) 0.071(5) 0.067(5) -0.022(4) -0.009(5) 0.000(5)
C25 0.105(8) 0.077(6) 0.070(6) -0.032(5) 0.009(6) -0.004(6)
C26 0.133(11) 0.186(12) 0.090(7) -0.002(7) 0.049(7) -0.041(9)
C27 0.152(7) 0.179(7) 0.162(7) -0.002(5) 0.021(5) 0.000(5)
C28 0.162(7) 0.175(7) 0.143(7) 0.001(5) 0.021(5) -0.005(5)
C29 0.194(14) 0.171(11) 0.059(7) 0.006(7) 0.013(8) -0.016(10)
C30 0.135(10) 0.099(7) 0.071(7) -0.025(6) -0.030(7) -0.014(7)
C31 0.158(9) 0.161(9) 0.149(8) -0.026(7) -0.004(8) 0.016(8)
C32 0.184(9) 0.152(8) 0.143(8) -0.012(7) -0.032(8) 0.002(8)
C33 0.037(4) 0.044(4) 0.065(5) 0.006(3) 0.012(4) -0.003(3)
C34 0.054(5) 0.062(5) 0.066(5) 0.021(4) -0.016(4) -0.008(4)
C35 0.072(6) 0.071(6) 0.096(6) 0.029(5) -0.010(5) -0.005(5)
C36 0.081(7) 0.074(6) 0.121(8) 0.044(6) 0.008(6) 0.022(5)
C37 0.093(7) 0.042(4) 0.119(8) -0.006(5) 0.044(6) 0.006(5)
C38 0.043(4) 0.045(4) 0.080(5) 0.005(4) 0.026(4) 0.001(4)
C39 0.061(5) 0.045(4) 0.073(5) -0.007(4) 0.011(4) -0.005(4)
C40 0.108(7) 0.085(6) 0.070(5) -0.007(4) 0.028(5) -0.004(5)
C41 0.070(6) 0.089(6) 0.087(6) -0.018(5) 0.001(5) -0.015(5)
C42 0.108(9) 0.082(6) 0.099(7) 0.008(6) -0.054(7) -0.013(6)
C43 0.184(10) 0.183(9) 0.140(8) 0.017(7) -0.045(7) -0.078(8)
C44 0.113(9) 0.142(10) 0.131(9) -0.057(8) -0.009(8) -0.005(8)
C45 0.037(4) 0.040(4) 0.059(4) -0.002(3) 0.014(3) 0.008(3)
C46 0.041(4) 0.063(5) 0.066(5) 0.018(4) -0.002(4) 0.004(4)
C47 0.056(6) 0.073(6) 0.097(6) 0.025(5) -0.001(5) 0.003(5)
C48 0.095(8) 0.067(6) 0.124(8) 0.043(6) 0.012(7) 0.023(6)
C49 0.072(6) 0.041(4) 0.141(8) -0.013(5) 0.038(6) -0.020(4)
C50 0.050(5) 0.044(4) 0.078(5) -0.012(4) 0.023(4) 0.003(4)
C51 0.054(5) 0.062(5) 0.068(5) -0.013(4) -0.006(4) -0.015(4)
C52 0.062(6) 0.084(6) 0.103(6) -0.023(5) -0.009(5) -0.012(5)
C53 0.089(7) 0.118(7) 0.091(6) -0.034(6) 0.004(6) -0.020(6)
C54 0.048(5) 0.086(6) 0.060(5) 0.010(4) -0.004(4) -0.001(4)
C55 0.116(9) 0.153(10) 0.083(7) 0.030(6) -0.018(6) -0.037(7)
C56 0.050(6) 0.124(8) 0.125(8) 0.002(6) -0.018(5) -0.006(5)
C57 0.037(4) 0.045(4) 0.043(3) -0.010(3) 0.002(3) -0.007(3)
C58 0.029(3) 0.029(3) 0.053(4) -0.001(3) 0.009(3) 0.001(3)
C59 0.035(4) 0.061(4) 0.037(3) 0.004(3) -0.002(3) 0.004(3)
C60 0.036(4) 0.060(4) 0.047(4) 0.001(3) -0.001(3) 0.004(4)
C61 0.096(7) 0.055(5) 0.097(6) -0.003(4) 0.037(5) -0.016(5)
C62 0.137(6) 0.103(5) 0.136(6) 0.010(5) 0.034(5) -0.018(5)
C63 0.208(8) 0.164(8) 0.182(8) 0.003(6) 0.067(6) -0.023(6)
C64 0.134(9) 0.075(6) 0.087(6) 0.012(5) 0.051(6) -0.017(6)

loop_
_atom_type_symbol
_atom_type_description
_atom_type_scat_dispersion_real
_atom_type_scat_dispersion_imag
_atom_type_scat_source
C C 0.0033 0.0016 'International Tables Vol C Tables 4.2.6.8 and 6.1.1.4'
H H 0.0000 0.0000 'International Tables Vol C Tables 4.2.6.8 and 6.1.1.4'
N N 0.0061 0.0033 'International Tables Vol C Tables 4.2.6.8 and 6.1.1.4'
O O 0.0106 0.0060 'International Tables Vol C Tables 4.2.6.8 and 6.1.1.4'
Lu Lu -0.4720 5.8584 'International Tables Vol C Tables 4.2.6.8 and 6.1.1.4'

loop_
_geom_angle_atom_site_label_1
_geom_angle_atom_site_label_2
_geom_angle_atom_site_label_3
_geom_angle
_geom_angle_site_symmetry_1
_geom_angle_site_symmetry_3
O2 Lu1 N2 108.09(18) . .
O2 Lu1 O3 157.85(17) . .
N2 Lu1 O3 93.88(16) . .
O2 Lu1 O1 76.28(17) . .
N2 Lu1 O1 141.35(17) . .
O3 Lu1 O1 84.86(17) . .
O2 Lu1 N3 109.97(19) . .
N2 Lu1 N3 125.51(19) . .
O3 Lu1 N3 56.19(17) . .
O1 Lu1 N3 85.32(19) . .
O2 Lu1 N1 101.48(17) . .
N2 Lu1 N1 57.63(17) . .
O3 Lu1 N1 87.70(16) . .
O1 Lu1 N1 83.74(17) . .
N3 Lu1 N1 143.06(18) . .
O2 Lu1 N4 57.05(18) . .
N2 Lu1 N4 88.11(17) . .
O3 Lu1 N4 128.58(18) . .
O1 Lu1 N4 122.42(19) . .
N3 Lu1 N4 81.45(19) . .
N1 Lu1 N4 133.43(17) . .
O2 Lu1 C1 136.2(2) . .
N2 Lu1 C1 111.3(2) . .
O3 Lu1 C1 27.97(17) . .
O1 Lu1 C1 84.70(19) . .
N3 Lu1 C1 28.23(18) . .
N1 Lu1 C1 115.4(2) . .
N4 Lu1 C1 105.6(2) . .
O2 Lu1 C17 28.02(17) . .
N2 Lu1 C17 101.09(18) . .
O3 Lu1 C17 150.79(19) . .
O1 Lu1 C17 98.23(19) . .
N3 Lu1 C17 94.9(2) . .
N1 Lu1 C17 121.51(19) . .
N4 Lu1 C17 29.15(17) . .
C1 Lu1 C17 123.0(2) . .
O2 Lu1 C57 107.82(17) . .
N2 Lu1 C57 28.73(16) . .
O3 Lu1 C57 90.00(16) . .
O1 Lu1 C57 112.66(18) . .
N3 Lu1 C57 141.07(18) . .
N1 Lu1 C57 28.92(16) . .
N4 Lu1 C57 112.39(18) . .
C1 Lu1 C57 115.94(19) . .
C17 Lu1 C57 114.89(18) . .
C57 N1 C33 122.5(5) . .
C57 N1 Lu1 92.4(4) . .
C33 N1 Lu1 144.2(3) . .
C57 N2 C45 120.8(5) . .
C57 N2 Lu1 96.0(3) . .
C45 N2 Lu1 142.0(4) . .
C1 N3 C11 124.8(6) . .
C1 N3 Lu1 90.9(4) . .
C11 N3 Lu1 144.0(4) . .
C17 N4 C18 124.9(5) . .
C17 N4 Lu1 88.8(4) . .
C18 N4 Lu1 145.7(4) . .
C8 N5 C10 113.5(7) . .
C8 N5 C9 118.6(7) . .
C10 N5 C9 110.2(8) . .
C30 N6 C31 113.7(8) . .
C30 N6 C32 114.9(9) . .
C31 N6 C32 112.6(10) . .
C64 O1 C61 109.8(6) . .
C64 O1 Lu1 123.2(4) . .
C61 O1 Lu1 125.6(4) . .
C17 O2 Lu1 97.1(4) . .
C1 O3 Lu1 94.5(4) . .
O3 C1 N3 118.5(6) . .
O3 C1 C2 118.9(6) . .
N3 C1 C2 122.5(7) . .
O3 C1 Lu1 57.6(3) . .
N3 C1 Lu1 60.9(4) . .
C2 C1 Lu1 175.8(5) . .
C3 C2 C1 115.5(6) . .
C3 C2 H2A 108.4 . .
C1 C2 H2A 108.4 . .
C3 C2 H2B 108.4 . .
C1 C2 H2B 108.4 . .
H2A C2 H2B 107.5 . .
C4 C3 C8 120.0 . .
C4 C3 C2 116.3(6) . .
C8 C3 C2 123.6(6) . .
C3 C4 C5 120.0 . .
C3 C4 H4 120.0 . .
C5 C4 H4 120.0 . .
C4 C5 C6 120.0 . .
C4 C5 H5 120.0 . .
C6 C5 H5 120.0 . .
C7 C6 C5 120.0 . .
C7 C6 H6 120.0 . .
C5 C6 H6 120.0 . .
C6 C7 C8 120.0 . .
C6 C7 H7 120.0 . .
C8 C7 H7 120.0 . .
C7 C8 C3 120.0 . .
C7 C8 N5 120.1(6) . .
C3 C8 N5 119.9(6) . .
N5 C9 H9A 109.5 . .
N5 C9 H9B 109.5 . .
H9A C9 H9B 109.5 . .
N5 C9 H9C 109.5 . .
H9A C9 H9C 109.5 . .
H9B C9 H9C 109.5 . .
N5 C10 H10A 109.5 . .
N5 C10 H10B 109.5 . .
H10A C10 H10B 109.5 . .
N5 C10 H10C 109.5 . .
H10A C10 H10C 109.5 . .
H10B C10 H10C 109.5 . .
C12 C11 C16 120.0 . .
C12 C11 N3 119.1(5) . .
C16 C11 N3 120.7(5) . .
C11 C12 C13 120.0 . .
C11 C12 H12 120.0 . .
C13 C12 H12 120.0 . .
C12 C13 C14 120.0 . .
C12 C13 H13 120.0 . .
C14 C13 H13 120.0 . .
C15 C14 C13 120.0 . .
C15 C14 H14 120.0 . .
C13 C14 H14 120.0 . .
C16 C15 C14 120.0 . .
C16 C15 H15 120.0 . .
C14 C15 H15 120.0 . .
C15 C16 C11 120.0 . .
C15 C16 H16 120.0 . .
C11 C16 H16 120.0 . .
O2 C17 N4 116.5(6) . .
O2 C17 C24 116.7(6) . .
N4 C17 C24 126.8(7) . .
O2 C17 Lu1 54.8(3) . .
N4 C17 Lu1 62.0(3) . .
C24 C17 Lu1 169.6(5) . .
C19 C18 C23 120.0 . .
C19 C18 N4 118.2(4) . .
C23 C18 N4 121.7(4) . .
C20 C19 C18 120.0 . .
C20 C19 H19 120.0 . .
C18 C19 H19 120.0 . .
C21 C20 C19 120.0 . .
C21 C20 H20 120.0 . .
C19 C20 H20 120.0 . .
C22 C21 C20 120.0 . .
C22 C21 H21 120.0 . .
C20 C21 H21 120.0 . .
C21 C22 C23 120.0 . .
C21 C22 H22 120.0 . .
C23 C22 H22 120.0 . .
C22 C23 C18 120.0 . .
C22 C23 H23 120.0 . .
C18 C23 H23 120.0 . .
C25 C24 C17 112.7(6) . .
C25 C24 H24A 109.0 . .
C17 C24 H24A 109.0 . .
C25 C24 H24B 109.0 . .
C17 C24 H24B 109.0 . .
H24A C24 H24B 107.8 . .
C26 C25 C30 120.0 . .
C26 C25 C24 117.5(6) . .
C30 C25 C24 122.5(6) . .
C27 C26 C25 120.0 . .
C27 C26 H26 120.0 . .
C25 C26 H26 120.0 . .
C26 C27 C28 120.0 . .
C26 C27 H27 120.0 . .
C28 C27 H27 120.0 . .
C29 C28 C27 120.0 . .
C29 C28 H28 120.0 . .
C27 C28 H28 120.0 . .
C28 C29 C30 120.0 . .
C28 C29 H29 120.0 . .
C30 C29 H29 120.0 . .
N6 C30 C29 122.5(7) . .
N6 C30 C25 117.3(7) . .
C29 C30 C25 120.0 . .
N6 C31 H31A 109.5 . .
N6 C31 H31B 109.5 . .
H31A C31 H31B 109.5 . .
N6 C31 H31C 109.5 . .
H31A C31 H31C 109.5 . .
H31B C31 H31C 109.5 . .
N6 C32 H32A 109.5 . .
N6 C32 H32B 109.5 . .
H32A C32 H32B 109.5 . .
N6 C32 H32C 109.5 . .
H32A C32 H32C 109.5 . .
H32B C32 H32C 109.5 . .
C34 C33 C38 120.0 . .
C34 C33 N1 118.6(4) . .
C38 C33 N1 121.1(4) . .
C33 C34 C35 120.0 . .
C33 C34 C42 121.6(5) . .
C35 C34 C42 118.4(5) . .
C34 C35 C36 120.0 . .
C34 C35 H35 120.0 . .
C36 C35 H35 120.0 . .
C37 C36 C35 120.0 . .
C37 C36 H36 120.0 . .
C35 C36 H36 120.0 . .
C36 C37 C38 120.0 . .
C36 C37 H37 120.0 . .
C38 C37 H37 120.0 . .
C37 C38 C33 120.0 . .
C37 C38 C39 116.7(4) . .
C33 C38 C39 123.3(4) . .
C41 C39 C40 110.0(6) . .
C41 C39 C38 111.2(5) . .
C40 C39 C38 112.1(6) . .
C41 C39 H39A 107.8 . .
C40 C39 H39A 107.8 . .
C38 C39 H39A 107.8 . .
C39 C40 H40A 109.5 . .
C39 C40 H40B 109.5 . .
H40A C40 H40B 109.5 . .
C39 C40 H40C 109.5 . .
H40A C40 H40C 109.5 . .
H40B C40 H40C 109.5 . .
C39 C41 H41A 109.5 . .
C39 C41 H41B 109.5 . .
H41A C41 H41B 109.5 . .
C39 C41 H41C 109.5 . .
H41A C41 H41C 109.5 . .
H41B C41 H41C 109.5 . .
C43 C42 C34 114.5(10) . .
C43 C42 C44 110.0(9) . .
C34 C42 C44 111.0(8) . .
C43 C42 H42A 107.0 . .
C34 C42 H42A 107.0 . .
C44 C42 H42A 107.0 . .
C42 C43 H43A 109.5 . .
C42 C43 H43B 109.5 . .
H43A C43 H43B 109.5 . .
C42 C43 H43C 109.5 . .
H43A C43 H43C 109.5 . .
H43B C43 H43C 109.5 . .
C42 C44 H44A 109.5 . .
C42 C44 H44B 109.5 . .
H44A C44 H44B 109.5 . .
C42 C44 H44C 109.5 . .
H44A C44 H44C 109.5 . .
H44B C44 H44C 109.5 . .
C46 C45 N2 119.4(6) . .
C46 C45 C50 120.4(6) . .
N2 C45 C50 120.0(6) . .
C47 C46 C45 119.5(7) . .
C47 C46 C54 120.8(7) . .
C45 C46 C54 119.6(6) . .
C48 C47 C46 123.7(8) . .
C48 C47 H47A 118.2 . .
C46 C47 H47A 118.2 . .
C47 C48 C49 118.4(8) . .
C47 C48 H48A 120.8 . .
C49 C48 H48A 120.8 . .
C48 C49 C50 122.5(8) . .
C48 C49 H49A 118.8 . .
C50 C49 H49A 118.8 . .
C45 C50 C49 115.5(7) . .
C45 C50 C51 123.7(6) . .
C49 C50 C51 120.8(7) . .
C52 C51 C53 110.2(6) . .
C52 C51 C50 112.2(6) . .
C53 C51 C50 111.4(6) . .
C52 C51 H51A 107.6 . .
C53 C51 H51A 107.6 . .
C50 C51 H51A 107.6 . .
C51 C52 H52A 109.5 . .
C51 C52 H52B 109.5 . .
H52A C52 H52B 109.5 . .
C51 C52 H52C 109.5 . .
H52A C52 H52C 109.5 . .
H52B C52 H52C 109.5 . .
C51 C53 H53A 109.5 . .
C51 C53 H53B 109.5 . .
H53A C53 H53B 109.5 . .
C51 C53 H53C 109.5 . .
H53A C53 H53C 109.5 . .
H53B C53 H53C 109.5 . .
C46 C54 C55 110.3(7) . .
C46 C54 C56 109.4(7) . .
C55 C54 C56 113.0(7) . .
C46 C54 H54A 108.0 . .
C55 C54 H54A 108.0 . .
C56 C54 H54A 108.0 . .
C54 C55 H55A 109.5 . .
C54 C55 H55B 109.5 . .
H55A C55 H55B 109.5 . .
C54 C55 H55C 109.5 . .
H55A C55 H55C 109.5 . .
H55B C55 H55C 109.5 . .
C54 C56 H56A 109.5 . .
C54 C56 H56B 109.5 . .
H56A C56 H56B 109.5 . .
C54 C56 H56C 109.5 . .
H56A C56 H56C 109.5 . .
H56B C56 H56C 109.5 . .
N2 C57 N1 113.9(5) . .
N2 C57 C58 122.7(5) . .
N1 C57 C58 123.4(6) . .
N2 C57 Lu1 55.3(3) . .
N1 C57 Lu1 58.7(3) . .
C58 C57 Lu1 176.1(4) . .
C59 C58 C60 119.0(5) . 2_655
C59 C58 C57 121.3(5) . .
C60 C58 C57 119.7(5) 2_655 .
C60 C59 C58 120.3(5) . .
C60 C59 H59A 119.8 . .
C58 C59 H59A 119.8 . .
C59 C60 C58 120.6(5) . 2_655
C59 C60 H60A 119.7 . .
C58 C60 H60A 119.7 2_655 .
O1 C61 C62 105.7(6) . .
O1 C61 H61A 110.6 . .
C62 C61 H61A 110.6 . .
O1 C61 H61B 110.6 . .
C62 C61 H61B 110.6 . .
H61A C61 H61B 108.7 . .
C63 C62 C61 107.8(9) . .
C63 C62 H62A 110.1 . .
C61 C62 H62A 110.1 . .
C63 C62 H62B 110.1 . .
C61 C62 H62B 110.1 . .
H62A C62 H62B 108.5 . .
C62 C63 C64 109.3(10) . .
C62 C63 H63A 109.8 . .
C64 C63 H63A 109.8 . .
C62 C63 H63B 109.8 . .
C64 C63 H63B 109.8 . .
H63A C63 H63B 108.3 . .
O1 C64 C63 106.6(8) . .
O1 C64 H64A 110.4 . .
C63 C64 H64A 110.4 . .
O1 C64 H64B 110.4 . .
C63 C64 H64B 110.4 . .
H64A C64 H64B 108.6 . .

loop_
_geom_bond_atom_site_label_1
_geom_bond_atom_site_label_2
_geom_bond_distance
_geom_bond_site_symmetry_2
Lu1 O2 2.238(4) .
Lu1 N2 2.291(5) .
Lu1 O3 2.295(4) .
Lu1 O1 2.357(5) .
Lu1 N3 2.370(5) .
Lu1 N1 2.371(5) .
Lu1 N4 2.399(5) .
Lu1 C1 2.711(7) .
Lu1 C17 2.716(7) .
Lu1 C57 2.773(6) .
N1 C57 1.342(7) .
N1 C33 1.431(6) .
N2 C57 1.340(7) .
N2 C45 1.415(7) .
N3 C1 1.282(8) .
N3 C11 1.415(6) .
N4 C17 1.323(8) .
N4 C18 1.458(6) .
N5 C8 1.432(9) .
N5 C10 1.465(11) .
N5 C9 1.504(10) .
N6 C30 1.373(10) .
N6 C31 1.427(12) .
N6 C32 1.465(11) .
O1 C64 1.425(8) .
O1 C61 1.441(8) .
O2 C17 1.286(7) .
O3 C1 1.275(7) .
C1 C2 1.496(8) .
C2 C3 1.482(8) .
C2 H2A 0.9700 .
C2 H2B 0.9700 .
C3 C4 1.3900 .
C3 C8 1.3900 .
C4 C5 1.3900 .
C4 H4 0.9300 .
C5 C6 1.3900 .
C5 H5 0.9300 .
C6 C7 1.3900 .
C6 H6 0.9300 .
C7 C8 1.3900 .
C7 H7 0.9300 .
C9 H9A 0.9600 .
C9 H9B 0.9600 .
C9 H9C 0.9600 .
C10 H10A 0.9600 .
C10 H10B 0.9600 .
C10 H10C 0.9600 .
C11 C12 1.3900 .
C11 C16 1.3900 .
C12 C13 1.3900 .
C12 H12 0.9300 .
C13 C14 1.3900 .
C13 H13 0.9300 .
C14 C15 1.3900 .
C14 H14 0.9300 .
C15 C16 1.3900 .
C15 H15 0.9300 .
C16 H16 0.9300 .
C17 C24 1.520(9) .
C18 C19 1.3900 .
C18 C23 1.3900 .
C19 C20 1.3900 .
C19 H19 0.9300 .
C20 C21 1.3900 .
C20 H20 0.9300 .
C21 C22 1.3900 .
C21 H21 0.9300 .
C22 C23 1.3900 .
C22 H22 0.9300 .
C23 H23 0.9300 .
C24 C25 1.477(8) .
C24 H24A 0.9700 .
C24 H24B 0.9700 .
C25 C26 1.3900 .
C25 C30 1.3900 .
C26 C27 1.3900 .
C26 H26 0.9300 .
C27 C28 1.3900 .
C27 H27 0.9300 .
C28 C29 1.3900 .
C28 H28 0.9300 .
C29 C30 1.3900 .
C29 H29 0.9300 .
C31 H31A 0.9600 .
C31 H31B 0.9600 .
C31 H31C 0.9600 .
C32 H32A 0.9600 .
C32 H32B 0.9600 .
C32 H32C 0.9600 .
C33 C34 1.3900 .
C33 C38 1.3900 .
C34 C35 1.3900 .
C34 C42 1.480(9) .
C35 C36 1.3900 .
C35 H35 0.9300 .
C36 C37 1.3900 .
C36 H36 0.9300 .
C37 C38 1.3900 .
C37 H37 0.9300 .
C38 C39 1.584(8) .
C39 C41 1.529(9) .
C39 C40 1.532(9) .
C39 H39A 0.9800 .
C40 H40A 0.9600 .
C40 H40B 0.9600 .
C40 H40C 0.9600 .
C41 H41A 0.9600 .
C41 H41B 0.9600 .
C41 H41C 0.9600 .
C42 C43 1.443(13) .
C42 C44 1.488(12) .
C42 H42A 0.9800 .
C43 H43A 0.9600 .
C43 H43B 0.9600 .
C43 H43C 0.9600 .
C44 H44A 0.9600 .
C44 H44B 0.9600 .
C44 H44C 0.9600 .
C45 C46 1.402(8) .
C45 C50 1.430(9) .
C46 C47 1.364(9) .
C46 C54 1.485(9) .
C47 C48 1.339(11) .
C47 H47A 0.9300 .
C48 C49 1.393(11) .
C48 H48A 0.9300 .
C49 C50 1.434(9) .
C49 H49A 0.9300 .
C50 C51 1.539(9) .
C51 C52 1.522(9) .
C51 C53 1.533(9) .
C51 H51A 0.9800 .
C52 H52A 0.9600 .
C52 H52B 0.9600 .
C52 H52C 0.9600 .
C53 H53A 0.9600 .
C53 H53B 0.9600 .
C53 H53C 0.9600 .
C54 C55 1.502(9) .
C54 C56 1.508(10) .
C54 H54A 0.9800 .
C55 H55A 0.9600 .
C55 H55B 0.9600 .
C55 H55C 0.9600 .
C56 H56A 0.9600 .
C56 H56B 0.9600 .
C56 H56C 0.9600 .
C57 C58 1.489(7) .
C58 C59 1.388(7) .
C58 C60 1.393(7) 2_655
C59 C60 1.378(8) .
C59 H59A 0.9300 .
C60 C58 1.393(7) 2_655
C60 H60A 0.9300 .
C61 C62 1.479(10) .
C61 H61A 0.9700 .
C61 H61B 0.9700 .
C62 C63 1.413(13) .
C62 H62A 0.9700 .
C62 H62B 0.9700 .
C63 C64 1.443(13) .
C63 H63A 0.9700 .
C63 H63B 0.9700 .
C64 H64A 0.9700 .
C64 H64B 0.9700 .

loop_
_platon_squeeze_void_nr
_platon_squeeze_void_average_x
_platon_squeeze_void_average_y
_platon_squeeze_void_average_z
_platon_squeeze_void_volume
_platon_squeeze_void_count_electrons
_platon_squeeze_void_content
1 0.164 0.250 -0.086 854 164 ' '
2 0.664 0.750 -0.086 854 164 ' '
3 0.000 -0.011 0.250 128 15 ' '
4 0.500 0.489 0.250 128 15 ' '
5 0.000 0.011 0.750 128 15 ' '
6 0.500 0.511 0.750 128 15 ' '
